data_7241781
loop_
_publ_author_name
'Strothmann, Robert'
'van Terwingen, Steven'
'Kalf, Irmgard'
'Englert, Ulli'

_publ_section_title
;
 Systematic screening for k type phase transitions -- general approach and
 positive example for a binuclear Cu(ii) paddlewheel structure
;
_journal_issue 4
_journal_name_full CrystEngComm
_journal_page_first 841
_journal_page_last 849
_journal_paper_doi 10.1039/D0CE01559H
_journal_volume 23
_journal_year 2021
_chemical_formula_moiety 'C32 H28 Cu2 I4 O10'
_chemical_formula_sum 'C32 H28 Cu2 I4 O10'
_chemical_formula_weight 1207.22
_space_group_crystal_system triclinic
_space_group_IT_number 2
_space_group_name_Hall '-P 1'
_space_group_name_H-M_alt 'P -1'
_atom_sites_solution_hydrogens mixed
_audit_creation_method SHELXL-2018/3
_audit_update_record
;
2020-10-21 deposited with the CCDC.	2020-12-07 downloaded from the CCDC.
;
_cell_angle_alpha 74.6086(12)
_cell_angle_beta 68.0040(12)
_cell_angle_gamma 87.9267(12)
_cell_formula_units_Z 2
_cell_length_a 12.3254(9)
_cell_length_b 13.0852(9)
_cell_length_c 13.1410(9)
_cell_measurement_reflns_used 1424
_cell_measurement_temperature 230(2)
_cell_measurement_theta_max 20.20
_cell_measurement_theta_min 2.32
_cell_volume 1889.9(2)
_computing_structure_refinement 'SHELXL-2018/3 (Sheldrick, 2018)'
_diffrn_ambient_temperature 230(2)
_diffrn_measured_fraction_theta_full 1.000
_diffrn_measured_fraction_theta_max 0.995
_diffrn_measurement_device_type 'Bruker D8 gonimeter with APEX CCD detector'
_diffrn_measurement_method '\w scans'
_diffrn_radiation_monochromator 'multilayer optics'
_diffrn_radiation_source 'Incoatec microsource'
_diffrn_radiation_type MoK\a
_diffrn_radiation_wavelength 0.71073
_diffrn_reflns_av_R_equivalents 0.0924
_diffrn_reflns_av_unetI/netI 0.1124
_diffrn_reflns_Laue_measured_fraction_full 1.000
_diffrn_reflns_Laue_measured_fraction_max 0.995
_diffrn_reflns_limit_h_max 16
_diffrn_reflns_limit_h_min -16
_diffrn_reflns_limit_k_max 17
_diffrn_reflns_limit_k_min -17
_diffrn_reflns_limit_l_max 17
_diffrn_reflns_limit_l_min -17
_diffrn_reflns_number 27044
_diffrn_reflns_point_group_measured_fraction_full 1.000
_diffrn_reflns_point_group_measured_fraction_max 0.995
_diffrn_reflns_theta_full 25.242
_diffrn_reflns_theta_max 28.515
_diffrn_reflns_theta_min 1.737
_exptl_absorpt_coefficient_mu 4.444
_exptl_absorpt_correction_T_max 0.8621
_exptl_absorpt_correction_T_min 0.7026
_exptl_absorpt_correction_type multi-scan
_exptl_absorpt_process_details 'SADABS 2014/5'
_exptl_crystal_colour blue
_exptl_crystal_density_diffrn 2.121
_exptl_crystal_description rod
_exptl_crystal_F_000 1140
_exptl_crystal_size_max 0.120
_exptl_crystal_size_mid 0.030
_exptl_crystal_size_min 0.030
_refine_diff_density_max 0.790
_refine_diff_density_min -0.795
_refine_diff_density_rms 0.163
_refine_ls_extinction_method none
_refine_ls_goodness_of_fit_ref 1.017
_refine_ls_hydrogen_treatment constr
_refine_ls_matrix_type full
_refine_ls_number_parameters 437
_refine_ls_number_reflns 9551
_refine_ls_number_restraints 72
_refine_ls_restrained_S_all 1.014
_refine_ls_R_factor_all 0.1740
_refine_ls_R_factor_gt 0.0564
_refine_ls_shift/su_max 0.000
_refine_ls_shift/su_mean 0.000
_refine_ls_structure_factor_coef Fsqd
_refine_ls_weighting_details 'w=1/[\s^2^(Fo^2^)+(0.0200P)^2^] where P=(Fo^2^+2Fc^2^)/3'
_refine_ls_weighting_scheme calc
_refine_ls_wR_factor_gt 0.0819
_refine_ls_wR_factor_ref 0.1114
_reflns_Friedel_coverage 0.000
_reflns_number_gt 3495
_reflns_number_total 9551
_reflns_threshold_expression 'I > 2\s(I)'
_cod_data_source_file d0ce01559h2.cif
_cod_data_source_block 230k
_cod_depositor_comments 'Adding full bibliography for 7241776--7241783.cif.'
_cod_database_code 7241781
_shelx_shelxl_version_number 2018/3
_shelx_space_group_comment
;
The symmetry employed for this shelxl refinement is uniquely defined
by the following loop, which should always be used as a source of
symmetry information in preference to the above space-group names.
They are only intended as comments.
;
_shelx_estimated_absorpt_t_min 0.618
_shelx_estimated_absorpt_t_max 0.878

loop_
_space_group_symop_operation_xyz
'x, y, z'
'-x, -y, -z'

loop_
_atom_site_label
_atom_site_type_symbol
_atom_site_fract_x
_atom_site_fract_y
_atom_site_fract_z
_atom_site_U_iso_or_equiv
_atom_site_adp_type
_atom_site_occupancy
_atom_site_site_symmetry_order
_atom_site_calc_flag
_atom_site_refinement_flags_posn
_atom_site_refinement_flags_adp
_atom_site_refinement_flags_occupancy
_atom_site_disorder_assembly
_atom_site_disorder_group
Cu1 Cu 0.43360(11) 0.51445(8) 0.19106(11) 0.0266(3) Uani 1 1 d . . . . .
Cu2 Cu 0.56349(11) 0.47855(8) 0.31130(11) 0.0266(3) Uani 1 1 d . . . . .
I1 I 0.68338(7) -0.11061(5) 0.06634(7) 0.0442(3) Uani 1 1 d . . . . .
I2 I -0.08769(8) 0.10399(7) 0.84657(8) 0.0668(3) Uani 1 1 d . . . . .
I3 I 1.08405(8) 0.88887(7) -0.34375(8) 0.0709(3) Uani 1 1 d . . . . .
I4 I 0.31390(7) 1.10277(5) 0.43683(7) 0.0445(3) Uani 1 1 d . . . . .
O1 O 0.4990(7) 0.3845(5) 0.1508(6) 0.042(2) Uani 1 1 d . . . . .
O2 O 0.5887(7) 0.3419(5) 0.2731(7) 0.053(2) Uani 1 1 d . . . . .
O3 O 0.3119(6) 0.4237(6) 0.3270(6) 0.055(2) Uani 1 1 d . . . . .
O4 O 0.4142(7) 0.4152(5) 0.4348(6) 0.042(2) Uani 1 1 d . . . . .
O5 O 0.5729(7) 0.5953(5) 0.0714(6) 0.045(2) Uani 1 1 d . . . . .
O6 O 0.6911(6) 0.5484(6) 0.1685(6) 0.052(2) Uani 1 1 d . . . . .
O7 O 0.3935(7) 0.6386(6) 0.2495(7) 0.055(2) Uani 1 1 d . . . . .
O8 O 0.5181(7) 0.6173(5) 0.3364(6) 0.043(2) Uani 1 1 d . . . . .
C1 C 0.5550(9) 0.3222(7) 0.2000(9) 0.026(3) Uani 1 1 d . . . . .
C2 C 0.5868(10) 0.2212(7) 0.1694(10) 0.033(3) Uani 1 1 d . . . . .
C3 C 0.6512(9) 0.1511(7) 0.2193(9) 0.035(3) Uani 1 1 d . . . . .
H3 H 0.677305 0.168095 0.271841 0.042 Uiso 1 1 calc R U . . .
C4 C 0.6768(10) 0.0566(8) 0.1915(10) 0.040(3) Uani 1 1 d . . . . .
H4 H 0.720491 0.008731 0.225057 0.049 Uiso 1 1 calc R U . . .
C5 C 0.6383(10) 0.0321(7) 0.1141(10) 0.034(3) Uani 1 1 d . . . . .
C6 C 0.5768(10) 0.1021(7) 0.0625(10) 0.038(3) Uani 1 1 d . . . . .
H6 H 0.554321 0.085896 0.007332 0.046 Uiso 1 1 calc R U . . .
C7 C 0.5481(9) 0.1957(8) 0.0911(9) 0.034(3) Uani 1 1 d . . . . .
H7 H 0.502760 0.242263 0.058414 0.041 Uiso 1 1 calc R U . . .
C8 C 0.3231(10) 0.3966(7) 0.4193(9) 0.030(3) Uani 1 1 d . . . . .
C9 C 0.2234(10) 0.3307(7) 0.5211(9) 0.031(3) Uani 1 1 d . . . . .
C10 C 0.1210(10) 0.3044(7) 0.5128(10) 0.041(3) Uani 1 1 d . . . . .
H10 H 0.111764 0.330184 0.442847 0.049 Uiso 1 1 calc R U . . .
C11 C 0.0310(10) 0.2412(8) 0.6046(10) 0.050(4) Uani 1 1 d . . . . .
H11 H -0.037939 0.223000 0.596677 0.060 Uiso 1 1 calc R U . . .
C12 C 0.0433(11) 0.2046(8) 0.7087(11) 0.045(4) Uani 1 1 d . . . . .
C13 C 0.1462(10) 0.2290(8) 0.7186(10) 0.043(3) Uani 1 1 d . . . . .
H13 H 0.155332 0.202956 0.788657 0.051 Uiso 1 1 calc R U . . .
C14 C 0.2358(9) 0.2915(7) 0.6259(8) 0.033(3) Uani 1 1 d . . . . .
H14 H 0.305733 0.307863 0.633099 0.040 Uiso 1 1 calc R U . . .
C15 C 0.6712(10) 0.5974(7) 0.0805(10) 0.036(3) Uani 1 1 d . . . . .
C16 C 0.7704(10) 0.6626(7) -0.0183(9) 0.032(3) Uani 1 1 d . . . . .
C17 C 0.7598(10) 0.7037(7) -0.1217(9) 0.036(3) Uani 1 1 d . . . . .
H17 H 0.689104 0.689427 -0.128671 0.044 Uiso 1 1 calc R U . . .
C18 C 0.8501(10) 0.7655(7) -0.2163(9) 0.037(3) Uani 1 1 d . . . . .
H18 H 0.842514 0.790865 -0.287064 0.044 Uiso 1 1 calc R U . . .
C19 C 0.9500(10) 0.7878(7) -0.2024(9) 0.040(3) Uani 1 1 d . . . . .
C20 C 0.9656(10) 0.7454(8) -0.1006(10) 0.050(4) Uani 1 1 d . . . . .
H20 H 1.036266 0.759400 -0.093450 0.060 Uiso 1 1 calc R U . . .
C21 C 0.8755(9) 0.6827(8) -0.0111(9) 0.041(3) Uani 1 1 d . . . . .
H21 H 0.885717 0.652190 0.057726 0.049 Uiso 1 1 calc R U . . .
C22 C 0.4433(11) 0.6683(7) 0.3042(9) 0.030(3) Uani 1 1 d . . . . .
C23 C 0.4157(9) 0.7703(7) 0.3342(9) 0.027(3) Uani 1 1 d . . . . .
C24 C 0.3491(10) 0.8388(7) 0.2868(10) 0.040(3) Uani 1 1 d . . . . .
H24 H 0.323703 0.820503 0.234362 0.048 Uiso 1 1 calc R U . . .
C25 C 0.3183(10) 0.9342(8) 0.3142(10) 0.039(3) Uani 1 1 d . . . . .
H25 H 0.273067 0.980238 0.280837 0.046 Uiso 1 1 calc R U . . .
C26 C 0.3557(10) 0.9594(7) 0.3914(10) 0.034(3) Uani 1 1 d . . . . .
C27 C 0.4230(9) 0.8933(8) 0.4409(9) 0.037(3) Uani 1 1 d . . . . .
H27 H 0.450068 0.912741 0.491572 0.044 Uiso 1 1 calc R U . . .
C28 C 0.4497(9) 0.7965(7) 0.4134(9) 0.031(3) Uani 1 1 d . . . . .
H28 H 0.491492 0.748658 0.449457 0.037 Uiso 1 1 calc R U . . .
O9 O 0.3291(6) 0.5498(4) 0.0907(6) 0.0357(19) Uani 1 1 d D U . . .
H9O H 0.377238 0.556794 0.008397 0.043 Uiso 1 1 d R U . A .
C29A C 0.2295(17) 0.607(2) 0.094(2) 0.062(4) Uiso 0.470(13) 1 d D U P A 1
H29A H 0.209715 0.608766 0.028221 0.075 Uiso 0.470(13) 1 calc R U P A 1
H29B H 0.242715 0.680153 0.095146 0.075 Uiso 0.470(13) 1 calc R U P A 1
C30A C 0.134(2) 0.548(2) 0.203(2) 0.081(5) Uiso 0.470(13) 1 d D U P A 1
H30A H 0.061767 0.582635 0.211353 0.122 Uiso 0.470(13) 1 calc R U P A 1
H30B H 0.123078 0.475441 0.200261 0.122 Uiso 0.470(13) 1 calc R U P A 1
H30C H 0.155858 0.546350 0.266738 0.122 Uiso 0.470(13) 1 calc R U P A 1
C29B C 0.2200(17) 0.596(2) 0.136(2) 0.062(4) Uiso 0.530(13) 1 d D U P A 2
H29C H 0.237460 0.668511 0.135208 0.075 Uiso 0.530(13) 1 calc R U P A 2
H29D H 0.179273 0.555591 0.215416 0.075 Uiso 0.530(13) 1 calc R U P A 2
C30B C 0.137(2) 0.6003(18) 0.075(2) 0.081(5) Uiso 0.530(13) 1 d D U P A 2
H30D H 0.066484 0.632786 0.112370 0.122 Uiso 0.530(13) 1 calc R U P A 2
H30E H 0.174516 0.642119 -0.003821 0.122 Uiso 0.530(13) 1 calc R U P A 2
H30F H 0.116134 0.528818 0.076657 0.122 Uiso 0.530(13) 1 calc R U P A 2
O10 O 0.6711(6) 0.4475(5) 0.4112(6) 0.037(2) Uani 1 1 d D U . . .
H10O H 0.662255 0.505015 0.425023 0.044 Uiso 1 1 d R U . B .
C31A C 0.7921(11) 0.4334(16) 0.3558(15) 0.066(6) Uani 0.682(16) 1 d D U P B 1
H31A H 0.830671 0.500173 0.299509 0.079 Uiso 0.682(16) 1 calc R U P B 1
H31B H 0.799237 0.379364 0.314745 0.079 Uiso 0.682(16) 1 calc R U P B 1
C32A C 0.8545(15) 0.3999(13) 0.4375(15) 0.065(6) Uani 0.682(16) 1 d D U P B 1
H32A H 0.936234 0.391432 0.395351 0.097 Uiso 0.682(16) 1 calc R U P B 1
H32B H 0.849347 0.453794 0.477183 0.097 Uiso 0.682(16) 1 calc R U P B 1
H32C H 0.817901 0.332944 0.492424 0.097 Uiso 0.682(16) 1 calc R U P B 1
C31B C 0.767(2) 0.383(2) 0.390(3) 0.054(7) Uiso 0.318(16) 1 d D U P B 2
H31C H 0.753280 0.329049 0.355897 0.065 Uiso 0.318(16) 1 calc R U P B 2
H31D H 0.773985 0.345461 0.462748 0.065 Uiso 0.318(16) 1 calc R U P B 2
C32B C 0.880(3) 0.448(3) 0.312(3) 0.070(9) Uiso 0.318(16) 1 d D U P B 2
H32D H 0.943980 0.401607 0.299042 0.105 Uiso 0.318(16) 1 calc R U P B 2
H32E H 0.873464 0.483662 0.239840 0.105 Uiso 0.318(16) 1 calc R U P B 2
H32F H 0.894144 0.500053 0.346560 0.105 Uiso 0.318(16) 1 calc R U P B 2

loop_
_atom_site_aniso_label
_atom_site_aniso_U_11
_atom_site_aniso_U_22
_atom_site_aniso_U_33
_atom_site_aniso_U_23
_atom_site_aniso_U_13
_atom_site_aniso_U_12
Cu1 0.0285(8) 0.0264(6) 0.0268(8) -0.0080(5) -0.0119(7) 0.0032(5)
Cu2 0.0295(8) 0.0277(6) 0.0247(8) -0.0076(5) -0.0125(7) 0.0031(6)
I1 0.0507(6) 0.0298(4) 0.0489(6) -0.0158(4) -0.0120(5) 0.0053(4)
I2 0.0456(6) 0.0748(6) 0.0515(7) 0.0108(5) -0.0045(5) -0.0133(5)
I3 0.0484(6) 0.0801(6) 0.0532(7) 0.0108(5) -0.0028(5) -0.0173(5)
I4 0.0498(6) 0.0302(4) 0.0511(6) -0.0168(4) -0.0126(5) 0.0049(4)
O1 0.066(6) 0.031(4) 0.045(5) -0.014(3) -0.037(4) 0.006(4)
O2 0.081(6) 0.039(4) 0.078(6) -0.039(4) -0.060(5) 0.032(4)
O3 0.022(4) 0.089(6) 0.033(5) 0.013(4) -0.007(4) -0.011(4)
O4 0.039(5) 0.061(5) 0.027(5) -0.007(3) -0.017(4) -0.019(4)
O5 0.037(5) 0.058(5) 0.035(5) 0.005(4) -0.018(4) -0.013(4)
O6 0.033(5) 0.078(5) 0.028(5) 0.014(4) -0.010(4) 0.001(4)
O7 0.069(6) 0.056(5) 0.076(6) -0.041(4) -0.054(5) 0.030(4)
O8 0.064(6) 0.029(4) 0.062(6) -0.024(4) -0.044(5) 0.012(4)
C1 0.010(6) 0.030(5) 0.033(7) -0.008(5) -0.005(5) 0.005(4)
C2 0.026(7) 0.034(6) 0.038(8) -0.011(5) -0.009(6) -0.004(5)
C3 0.043(8) 0.042(6) 0.031(7) -0.010(5) -0.026(6) 0.007(5)
C4 0.041(8) 0.038(6) 0.051(9) -0.014(6) -0.026(7) 0.013(5)
C5 0.031(7) 0.026(5) 0.047(8) -0.014(5) -0.015(6) 0.006(5)
C6 0.045(8) 0.041(6) 0.038(8) -0.018(5) -0.021(7) 0.006(6)
C7 0.032(7) 0.044(6) 0.029(7) -0.013(5) -0.011(6) 0.004(5)
C8 0.039(8) 0.023(5) 0.021(7) -0.004(4) -0.006(6) 0.011(5)
C9 0.031(7) 0.019(5) 0.037(8) -0.010(4) -0.008(6) 0.003(5)
C10 0.039(8) 0.041(6) 0.036(8) -0.001(5) -0.013(6) 0.002(5)
C11 0.030(8) 0.062(7) 0.048(9) -0.007(6) -0.009(7) 0.000(6)
C12 0.044(9) 0.036(6) 0.049(9) -0.002(6) -0.016(7) -0.003(6)
C13 0.048(9) 0.045(6) 0.036(8) -0.009(6) -0.019(7) 0.005(6)
C14 0.034(7) 0.031(5) 0.023(7) 0.008(5) -0.008(6) -0.001(5)
C15 0.039(8) 0.019(5) 0.047(9) -0.014(5) -0.008(7) -0.002(5)
C16 0.039(8) 0.031(5) 0.038(8) -0.014(5) -0.026(6) 0.011(5)
C17 0.037(8) 0.034(6) 0.042(8) -0.013(5) -0.017(6) 0.003(5)
C18 0.046(8) 0.033(6) 0.026(7) -0.001(5) -0.012(6) -0.005(5)
C19 0.044(8) 0.034(6) 0.028(7) -0.004(5) -0.002(6) -0.003(6)
C20 0.028(7) 0.062(7) 0.051(9) 0.006(6) -0.022(7) 0.003(6)
C21 0.038(8) 0.053(7) 0.029(7) -0.004(5) -0.015(6) 0.001(6)
C22 0.041(8) 0.018(5) 0.024(7) -0.003(4) -0.005(6) 0.002(5)
C23 0.029(7) 0.024(5) 0.025(7) -0.009(4) -0.005(5) 0.008(4)
C24 0.047(8) 0.037(6) 0.046(8) -0.024(5) -0.022(7) 0.008(5)
C25 0.039(8) 0.043(6) 0.040(8) -0.018(5) -0.018(6) 0.016(5)
C26 0.034(7) 0.021(5) 0.036(7) -0.012(5) 0.001(6) 0.000(5)
C27 0.040(8) 0.043(6) 0.033(7) -0.014(5) -0.016(6) -0.008(6)
C28 0.050(8) 0.018(5) 0.033(7) -0.011(4) -0.023(6) 0.006(5)
O9 0.042(5) 0.036(4) 0.040(5) -0.016(3) -0.025(4) 0.013(3)
O10 0.037(4) 0.038(4) 0.038(5) -0.013(3) -0.016(4) 0.006(3)
C31A 0.018(7) 0.090(12) 0.070(12) 0.003(11) -0.013(7) 0.005(9)
C32A 0.041(9) 0.068(11) 0.084(13) -0.007(9) -0.033(9) 0.030(8)

loop_
_atom_type_symbol
_atom_type_description
_atom_type_scat_dispersion_real
_atom_type_scat_dispersion_imag
_atom_type_scat_source
C C 0.0033 0.0016 'International Tables Vol C Tables 4.2.6.8 and 6.1.1.4'
H H 0.0000 0.0000 'International Tables Vol C Tables 4.2.6.8 and 6.1.1.4'
Cu Cu 0.3201 1.2651 'International Tables Vol C Tables 4.2.6.8 and 6.1.1.4'
I I -0.4742 1.8119 'International Tables Vol C Tables 4.2.6.8 and 6.1.1.4'
O O 0.0106 0.0060 'International Tables Vol C Tables 4.2.6.8 and 6.1.1.4'

loop_
_geom_angle_atom_site_label_1
_geom_angle_atom_site_label_2
_geom_angle_atom_site_label_3
_geom_angle
_geom_angle_site_symmetry_1
_geom_angle_site_symmetry_3
_geom_angle_publ_flag
O5 Cu1 O7 89.0(3) . . ?
O5 Cu1 O3 169.5(3) . . ?
O7 Cu1 O3 91.7(4) . . ?
O5 Cu1 O1 88.7(3) . . ?
O7 Cu1 O1 166.7(4) . . ?
O3 Cu1 O1 88.2(3) . . ?
O5 Cu1 O9 94.5(3) . . ?
O7 Cu1 O9 94.3(3) . . ?
O3 Cu1 O9 95.9(3) . . ?
O1 Cu1 O9 98.9(3) . . ?
O5 Cu1 Cu2 84.1(2) . . ?
O7 Cu1 Cu2 84.1(3) . . ?
O3 Cu1 Cu2 85.5(2) . . ?
O1 Cu1 Cu2 82.6(2) . . ?
O9 Cu1 Cu2 177.92(16) . . ?
O6 Cu2 O8 89.8(3) . . ?
O6 Cu2 O2 90.6(4) . . ?
O8 Cu2 O2 169.8(4) . . ?
O6 Cu2 O4 167.6(3) . . ?
O8 Cu2 O4 88.6(3) . . ?
O2 Cu2 O4 88.8(3) . . ?
O6 Cu2 O10 95.0(3) . . ?
O8 Cu2 O10 96.3(3) . . ?
O2 Cu2 O10 93.8(3) . . ?
O4 Cu2 O10 97.5(3) . . ?
O6 Cu2 Cu1 85.2(2) . . ?
O8 Cu2 Cu1 84.0(2) . . ?
O2 Cu2 Cu1 85.8(3) . . ?
O4 Cu2 Cu1 82.4(2) . . ?
O10 Cu2 Cu1 179.58(17) . . ?
C1 O1 Cu1 125.0(7) . . ?
C1 O2 Cu2 121.4(7) . . ?
C8 O3 Cu1 121.4(8) . . ?
C8 O4 Cu2 124.1(7) . . ?
C15 O5 Cu1 123.6(8) . . ?
C15 O6 Cu2 121.3(8) . . ?
C22 O7 Cu1 123.7(8) . . ?
C22 O8 Cu2 123.3(7) . . ?
O1 C1 O2 123.5(10) . . ?
O1 C1 C2 118.9(11) . . ?
O2 C1 C2 117.6(10) . . ?
C3 C2 C7 120.1(10) . . ?
C3 C2 C1 120.9(11) . . ?
C7 C2 C1 119.0(11) . . ?
C4 C3 C2 119.7(11) . . ?
C4 C3 H3 120.2 . . ?
C2 C3 H3 120.2 . . ?
C3 C4 C5 119.9(11) . . ?
C3 C4 H4 120.1 . . ?
C5 C4 H4 120.1 . . ?
C6 C5 C4 120.8(10) . . ?
C6 C5 I1 119.2(9) . . ?
C4 C5 I1 119.9(8) . . ?
C5 C6 C7 120.2(12) . . ?
C5 C6 H6 119.9 . . ?
C7 C6 H6 119.9 . . ?
C6 C7 C2 119.4(11) . . ?
C6 C7 H7 120.3 . . ?
C2 C7 H7 120.3 . . ?
O3 C8 O4 124.8(10) . . ?
O3 C8 C9 118.3(11) . . ?
O4 C8 C9 116.8(10) . . ?
C10 C9 C14 118.4(10) . . ?
C10 C9 C8 121.4(11) . . ?
C14 C9 C8 120.1(10) . . ?
C9 C10 C11 121.7(12) . . ?
C9 C10 H10 119.1 . . ?
C11 C10 H10 119.1 . . ?
C10 C11 C12 119.3(12) . . ?
C10 C11 H11 120.3 . . ?
C12 C11 H11 120.3 . . ?
C13 C12 C11 119.9(11) . . ?
C13 C12 I2 119.8(10) . . ?
C11 C12 I2 120.2(9) . . ?
C14 C13 C12 120.1(11) . . ?
C14 C13 H13 120.0 . . ?
C12 C13 H13 120.0 . . ?
C13 C14 C9 120.6(11) . . ?
C13 C14 H14 119.7 . . ?
C9 C14 H14 119.7 . . ?
O5 C15 O6 124.7(10) . . ?
O5 C15 C16 117.7(11) . . ?
O6 C15 C16 117.6(11) . . ?
C21 C16 C17 117.7(11) . . ?
C21 C16 C15 122.0(11) . . ?
C17 C16 C15 120.3(11) . . ?
C16 C17 C18 122.3(11) . . ?
C16 C17 H17 118.8 . . ?
C18 C17 H17 118.8 . . ?
C19 C18 C17 117.4(11) . . ?
C19 C18 H18 121.3 . . ?
C17 C18 H18 121.3 . . ?
C18 C19 C20 122.0(10) . . ?
C18 C19 I3 117.5(9) . . ?
C20 C19 I3 120.5(9) . . ?
C21 C20 C19 118.2(11) . . ?
C21 C20 H20 120.9 . . ?
C19 C20 H20 120.9 . . ?
C20 C21 C16 122.2(11) . . ?
C20 C21 H21 118.9 . . ?
C16 C21 H21 118.9 . . ?
O7 C22 O8 124.0(10) . . ?
O7 C22 C23 119.7(11) . . ?
O8 C22 C23 116.3(11) . . ?
C24 C23 C28 118.6(10) . . ?
C24 C23 C22 119.7(11) . . ?
C28 C23 C22 121.6(10) . . ?
C23 C24 C25 121.9(12) . . ?
C23 C24 H24 119.0 . . ?
C25 C24 H24 119.0 . . ?
C26 C25 C24 118.2(11) . . ?
C26 C25 H25 120.9 . . ?
C24 C25 H25 120.9 . . ?
C25 C26 C27 121.9(10) . . ?
C25 C26 I4 120.7(9) . . ?
C27 C26 I4 117.4(9) . . ?
C26 C27 C28 118.3(11) . . ?
C26 C27 H27 120.9 . . ?
C28 C27 H27 120.9 . . ?
C23 C28 C27 121.0(11) . . ?
C23 C28 H28 119.5 . . ?
C27 C28 H28 119.5 . . ?
C29A O9 Cu1 135.7(14) . . ?
C29B O9 Cu1 117.8(11) . . ?
C29A O9 H9O 106.7 . . ?
C29B O9 H9O 126.7 . . ?
Cu1 O9 H9O 111.3 . . ?
O9 C29A C30A 104.5(17) . . ?
O9 C29A H29A 110.9 . . ?
C30A C29A H29A 110.9 . . ?
O9 C29A H29B 110.9 . . ?
C30A C29A H29B 110.9 . . ?
H29A C29A H29B 108.9 . . ?
C29A C30A H30A 109.5 . . ?
C29A C30A H30B 109.5 . . ?
H30A C30A H30B 109.5 . . ?
C29A C30A H30C 109.5 . . ?
H30A C30A H30C 109.5 . . ?
H30B C30A H30C 109.5 . . ?
O9 C29B C30B 116.7(19) . . ?
O9 C29B H29C 108.1 . . ?
C30B C29B H29C 108.1 . . ?
O9 C29B H29D 108.1 . . ?
C30B C29B H29D 108.1 . . ?
H29C C29B H29D 107.3 . . ?
C29B C30B H30D 109.5 . . ?
C29B C30B H30E 109.5 . . ?
H30D C30B H30E 109.5 . . ?
C29B C30B H30F 109.5 . . ?
H30D C30B H30F 109.5 . . ?
H30E C30B H30F 109.5 . . ?
C31B O10 Cu2 123(2) . . ?
C31A O10 Cu2 118.3(8) . . ?
C31B O10 H10O 133.0 . . ?
C31A O10 H10O 111.1 . . ?
Cu2 O10 H10O 93.4 . . ?
O10 C31A C32A 113.0(14) . . ?
O10 C31A H31A 109.0 . . ?
C32A C31A H31A 109.0 . . ?
O10 C31A H31B 109.0 . . ?
C32A C31A H31B 109.0 . . ?
H31A C31A H31B 107.8 . . ?
C31A C32A H32A 109.5 . . ?
C31A C32A H32B 109.5 . . ?
H32A C32A H32B 109.5 . . ?
C31A C32A H32C 109.5 . . ?
H32A C32A H32C 109.5 . . ?
H32B C32A H32C 109.5 . . ?
O10 C31B C32B 111(2) . . ?
O10 C31B H31C 109.4 . . ?
C32B C31B H31C 109.4 . . ?
O10 C31B H31D 109.4 . . ?
C32B C31B H31D 109.4 . . ?
H31C C31B H31D 108.0 . . ?
C31B C32B H32D 109.5 . . ?
C31B C32B H32E 109.5 . . ?
H32D C32B H32E 109.5 . . ?
C31B C32B H32F 109.5 . . ?
H32D C32B H32F 109.5 . . ?
H32E C32B H32F 109.5 . . ?

loop_
_geom_bond_atom_site_label_1
_geom_bond_atom_site_label_2
_geom_bond_distance
_geom_bond_site_symmetry_2
_geom_bond_publ_flag
Cu1 O5 1.941(7) . ?
Cu1 O7 1.948(7) . ?
Cu1 O3 1.961(7) . ?
Cu1 O1 1.969(7) . ?
Cu1 O9 2.126(7) . ?
Cu1 Cu2 2.5936(12) . ?
Cu2 O6 1.953(7) . ?
Cu2 O8 1.955(6) . ?
Cu2 O2 1.966(7) . ?
Cu2 O4 1.966(7) . ?
Cu2 O10 2.152(7) . ?
I1 C5 2.115(10) . ?
I2 C12 2.078(10) . ?
I3 C19 2.118(10) . ?
I4 C26 2.106(9) . ?
O1 C1 1.254(12) . ?
O2 C1 1.266(12) . ?
O3 C8 1.229(12) . ?
O4 C8 1.256(12) . ?
O5 C15 1.262(13) . ?
O6 C15 1.272(13) . ?
O7 C22 1.242(13) . ?
O8 C22 1.253(13) . ?
C1 C2 1.479(13) . ?
C2 C3 1.386(15) . ?
C2 C7 1.399(15) . ?
C3 C4 1.373(13) . ?
C3 H3 0.9400 . ?
C4 C5 1.382(15) . ?
C4 H4 0.9400 . ?
C5 C6 1.370(15) . ?
C6 C7 1.371(13) . ?
C6 H6 0.9400 . ?
C7 H7 0.9400 . ?
C8 C9 1.508(13) . ?
C9 C10 1.370(15) . ?
C9 C14 1.400(14) . ?
C10 C11 1.380(13) . ?
C10 H10 0.9400 . ?
C11 C12 1.388(16) . ?
C11 H11 0.9400 . ?
C12 C13 1.379(15) . ?
C13 C14 1.379(12) . ?
C13 H13 0.9400 . ?
C14 H14 0.9400 . ?
C15 C16 1.486(14) . ?
C16 C21 1.373(14) . ?
C16 C17 1.375(14) . ?
C17 C18 1.390(12) . ?
C17 H17 0.9400 . ?
C18 C19 1.364(15) . ?
C18 H18 0.9400 . ?
C19 C20 1.387(16) . ?
C20 C21 1.366(13) . ?
C20 H20 0.9400 . ?
C21 H21 0.9400 . ?
C22 C23 1.483(12) . ?
C23 C24 1.378(15) . ?
C23 C28 1.379(14) . ?
C24 C25 1.391(13) . ?
C24 H24 0.9400 . ?
C25 C26 1.374(15) . ?
C25 H25 0.9400 . ?
C26 C27 1.383(15) . ?
C27 C28 1.403(12) . ?
C27 H27 0.9400 . ?
C28 H28 0.9400 . ?
O9 C29A 1.406(17) . ?
O9 C29B 1.434(16) . ?
O9 H9O 1.0005 . ?
C29A C30A 1.497(18) . ?
C29A H29A 0.9800 . ?
C29A H29B 0.9800 . ?
C30A H30A 0.9700 . ?
C30A H30B 0.9700 . ?
C30A H30C 0.9700 . ?
C29B C30B 1.509(18) . ?
C29B H29C 0.9800 . ?
C29B H29D 0.9800 . ?
C30B H30D 0.9700 . ?
C30B H30E 0.9700 . ?
C30B H30F 0.9700 . ?
O10 C31B 1.417(18) . ?
O10 C31A 1.424(12) . ?
O10 H10O 0.8137 . ?
C31A C32A 1.510(15) . ?
C31A H31A 0.9800 . ?
C31A H31B 0.9800 . ?
C32A H32A 0.9700 . ?
C32A H32B 0.9700 . ?
C32A H32C 0.9700 . ?
C31B C32B 1.503(19) . ?
C31B H31C 0.9800 . ?
C31B H31D 0.9800 . ?
C32B H32D 0.9700 . ?
C32B H32E 0.9700 . ?
C32B H32F 0.9700 . ?

loop_
_geom_torsion_atom_site_label_1
_geom_torsion_atom_site_label_2
_geom_torsion_atom_site_label_3
_geom_torsion_atom_site_label_4
_geom_torsion
_geom_torsion_site_symmetry_1
_geom_torsion_site_symmetry_2
_geom_torsion_site_symmetry_3
_geom_torsion_site_symmetry_4
_geom_torsion_publ_flag
Cu1 O1 C1 O2 -8.9(15) . . . . ?
Cu1 O1 C1 C2 172.9(6) . . . . ?
Cu2 O2 C1 O1 -3.4(15) . . . . ?
Cu2 O2 C1 C2 174.8(6) . . . . ?
O1 C1 C2 C3 178.3(9) . . . . ?
O2 C1 C2 C3 0.0(15) . . . . ?
O1 C1 C2 C7 -3.4(15) . . . . ?
O2 C1 C2 C7 178.3(9) . . . . ?
C7 C2 C3 C4 0.0(17) . . . . ?
C1 C2 C3 C4 178.3(9) . . . . ?
C2 C3 C4 C5 0.0(17) . . . . ?
C3 C4 C5 C6 1.5(17) . . . . ?
C3 C4 C5 I1 177.6(8) . . . . ?
C4 C5 C6 C7 -3.0(17) . . . . ?
I1 C5 C6 C7 -179.1(8) . . . . ?
C5 C6 C7 C2 3.0(17) . . . . ?
C3 C2 C7 C6 -1.5(17) . . . . ?
C1 C2 C7 C6 -179.8(9) . . . . ?
Cu1 O3 C8 O4 -6.4(15) . . . . ?
Cu1 O3 C8 C9 177.4(6) . . . . ?
Cu2 O4 C8 O3 -6.6(15) . . . . ?
Cu2 O4 C8 C9 169.7(6) . . . . ?
O3 C8 C9 C10 -2.3(15) . . . . ?
O4 C8 C9 C10 -178.8(10) . . . . ?
O3 C8 C9 C14 175.2(10) . . . . ?
O4 C8 C9 C14 -1.3(14) . . . . ?
C14 C9 C10 C11 0.2(16) . . . . ?
C8 C9 C10 C11 177.8(9) . . . . ?
C9 C10 C11 C12 1.2(17) . . . . ?
C10 C11 C12 C13 -2.0(18) . . . . ?
C10 C11 C12 I2 -177.4(8) . . . . ?
C11 C12 C13 C14 1.4(17) . . . . ?
I2 C12 C13 C14 176.9(8) . . . . ?
C12 C13 C14 C9 0.0(16) . . . . ?
C10 C9 C14 C13 -0.8(16) . . . . ?
C8 C9 C14 C13 -178.4(9) . . . . ?
Cu1 O5 C15 O6 -0.9(16) . . . . ?
Cu1 O5 C15 C16 179.8(6) . . . . ?
Cu2 O6 C15 O5 -8.9(16) . . . . ?
Cu2 O6 C15 C16 170.4(7) . . . . ?
O5 C15 C16 C21 170.2(10) . . . . ?
O6 C15 C16 C21 -9.1(16) . . . . ?
O5 C15 C16 C17 -10.9(15) . . . . ?
O6 C15 C16 C17 169.7(10) . . . . ?
C21 C16 C17 C18 -1.4(16) . . . . ?
C15 C16 C17 C18 179.7(9) . . . . ?
C16 C17 C18 C19 -2.3(16) . . . . ?
C17 C18 C19 C20 4.2(17) . . . . ?
C17 C18 C19 I3 -176.7(7) . . . . ?
C18 C19 C20 C21 -2.5(18) . . . . ?
I3 C19 C20 C21 178.5(8) . . . . ?
C19 C20 C21 C16 -1.4(18) . . . . ?
C17 C16 C21 C20 3.3(17) . . . . ?
C15 C16 C21 C20 -177.9(10) . . . . ?
Cu1 O7 C22 O8 -6.2(16) . . . . ?
Cu1 O7 C22 C23 173.3(7) . . . . ?
Cu2 O8 C22 O7 -2.9(15) . . . . ?
Cu2 O8 C22 C23 177.6(6) . . . . ?
O7 C22 C23 C24 -9.9(16) . . . . ?
O8 C22 C23 C24 169.7(10) . . . . ?
O7 C22 C23 C28 166.7(10) . . . . ?
O8 C22 C23 C28 -13.8(15) . . . . ?
C28 C23 C24 C25 1.8(17) . . . . ?
C22 C23 C24 C25 178.4(9) . . . . ?
C23 C24 C25 C26 -0.3(17) . . . . ?
C24 C25 C26 C27 0.5(16) . . . . ?
C24 C25 C26 I4 179.6(8) . . . . ?
C25 C26 C27 C28 -2.1(16) . . . . ?
I4 C26 C27 C28 178.8(7) . . . . ?
C24 C23 C28 C27 -3.5(16) . . . . ?
C22 C23 C28 C27 180.0(9) . . . . ?
C26 C27 C28 C23 3.6(16) . . . . ?
Cu1 O9 C29A C30A -64(3) . . . . ?
Cu1 O9 C29B C30B -168.3(16) . . . . ?
Cu2 O10 C31A C32A -173.4(11) . . . . ?
Cu2 O10 C31B C32B 92(3) . . . . ?
